data_4316135
loop_
_publ_author_name
'Kate R. Edelman'
'Bradley J. Holliday'

_publ_section_title
;
 Metal-Interrupted Perylene Diimide: Toward a New Class of Tunable n-Type
 Inorganic-Organic Hybrid Semiconductors
;
_journal_name_full 'Inorganic Chemistry'
_journal_page_first 6787
_journal_page_last 6789
_journal_paper_doi 10.1021/ic100785r
_journal_volume 49
_journal_year 2010
_chemical_formula_moiety 'C51, H46, N4, Ni, O6', 'C3, H7, N, O', 'H2, O'
_chemical_formula_sum 'C54 H55 N5 Ni O8'
_chemical_formula_weight 960.734
_chemical_melting_point 347.6
_chemical_name_systematic
; 
 ? 
;
_space_group_IT_number 2
_symmetry_cell_setting triclinic
_symmetry_space_group_name_Hall '-P 1'
_symmetry_space_group_name_H-M 'P -1'
_atom_sites_solution_hydrogens geom
_atom_sites_solution_primary direct
_atom_sites_solution_secondary difmap
_audit_creation_method SHELXL-97
_cell_angle_alpha 107.225(2)
_cell_angle_beta 94.799(3)
_cell_angle_gamma 104.624(2)
_cell_formula_units_Z 2
_cell_length_a 9.6700(4)
_cell_length_b 14.0580(7)
_cell_length_c 18.1070(10)
_cell_measurement_reflns_used 5724
_cell_measurement_temperature 153(2)
_cell_measurement_theta_max 25.03
_cell_measurement_theta_min 1.0
_cell_volume 2241.2(2)
_computing_cell_refinement 'Collect software, Nonius B.V. 1998'
_computing_data_collection 'Collect software, Nonius B.V. 1998'
_computing_data_reduction
;
DENZO and Scalepack (Otwinoski and Minor, 1997)
;
_computing_molecular_graphics 'XL SHELXTL/PC, Siemens Analytical'
_computing_structure_refinement 'XL SHELXTL/PC, Siemens Analytical'
_computing_structure_solution
;

SIR97 - Altomare A., Burla M.C., Camalli M., Cascarano G.L., Giacovazzo C., 
Guagliardi A., Moliterni A.G.G., Polidori G.,Spagna R.
;
_diffrn_ambient_temperature 153(2)
_diffrn_measured_fraction_theta_full 0.979
_diffrn_measured_fraction_theta_max 0.979
_diffrn_measurement_device_type 'Nonius Kappa CCD'
_diffrn_measurement_method \w-scans
_diffrn_radiation_monochromator graphite
_diffrn_radiation_source 'fine-focus sealed tube'
_diffrn_radiation_type MoK\a
_diffrn_radiation_wavelength 0.71070
_diffrn_reflns_av_R_equivalents 0.0000
_diffrn_reflns_av_sigmaI/netI 0.1657
_diffrn_reflns_limit_h_max 11
_diffrn_reflns_limit_h_min -11
_diffrn_reflns_limit_k_max 15
_diffrn_reflns_limit_k_min -16
_diffrn_reflns_limit_l_max 21
_diffrn_reflns_limit_l_min 0
_diffrn_reflns_number 7735
_diffrn_reflns_theta_full 25.00
_diffrn_reflns_theta_max 25.00
_diffrn_reflns_theta_min 2.28
_exptl_absorpt_coefficient_mu 0.498
_exptl_absorpt_correction_T_max 0.9803
_exptl_absorpt_correction_T_min 0.8856
_exptl_absorpt_process_details
;
(see. N.W. Alcock (1970). Cryst. Computing, p271)
;
_exptl_crystal_colour green
_exptl_crystal_density_diffrn 1.424
_exptl_crystal_density_method 'not measured'
_exptl_crystal_description needle
_exptl_crystal_F_000 1012
_exptl_crystal_size_max 0.25
_exptl_crystal_size_mid 0.04
_exptl_crystal_size_min 0.04
_refine_diff_density_max 0.925
_refine_diff_density_min -0.389
_refine_diff_density_rms 0.084
_refine_ls_extinction_method none
_refine_ls_goodness_of_fit_ref 0.983
_refine_ls_hydrogen_treatment mixed
_refine_ls_matrix_type full
_refine_ls_number_parameters 574
_refine_ls_number_reflns 7735
_refine_ls_number_restraints 392
_refine_ls_restrained_S_all 0.984
_refine_ls_R_factor_all 0.1727
_refine_ls_R_factor_gt 0.0816
_refine_ls_shift/su_max 0.003
_refine_ls_shift/su_mean 0.000
_refine_ls_structure_factor_coef Fsqd
_refine_ls_weighting_details 'calc w=1/[\s^2^(Fo^2^)+(0.1086P)^2^+0.0000P] where P=(Fo^2^+2Fc^2^)/3'
_refine_ls_weighting_scheme calc
_refine_ls_wR_factor_gt 0.1909
_refine_ls_wR_factor_ref 0.2209
_reflns_number_gt 3838
_reflns_number_total 7735
_reflns_threshold_expression >2sigma(I)
_cod_data_source_file ic100785r_si_002.cif
_cod_data_source_block shelxl
_cod_original_cell_volume 2241.24(19)
_cod_database_code 4316135

loop_
_symmetry_equiv_pos_as_xyz
'x, y, z'
'-x, -y, -z'

loop_
_atom_site_label
_atom_site_type_symbol
_atom_site_fract_x
_atom_site_fract_y
_atom_site_fract_z
_atom_site_U_iso_or_equiv
_atom_site_adp_type
_atom_site_occupancy
_atom_site_symmetry_multiplicity
_atom_site_calc_flag
_atom_site_refinement_flags
_atom_site_disorder_assembly
_atom_site_disorder_group
Ni1 Ni 0.29195(8) 0.01547(6) -0.02400(4) 0.0367(3) Uani 1 1 d U . .
O1 O -0.5242(5) -0.1954(4) 0.3926(2) 0.0536(12) Uani 1 1 d U . .
O2 O -0.1573(4) -0.2070(3) 0.5595(2) 0.0442(11) Uani 1 1 d U . .
O3 O 0.2623(4) 0.0805(3) 0.0757(2) 0.0373(10) Uani 1 1 d U . .
O4 O 0.4062(4) 0.1462(3) -0.0138(2) 0.0459(11) Uani 1 1 d U . .
O5 O 1.1766(7) 0.4066(4) -0.3545(3) 0.0925(19) Uani 1 1 d U . .
O6 O 1.4759(6) 0.5302(5) -0.1223(3) 0.0850(18) Uani 1 1 d U . .
N1 N -0.3415(5) -0.2034(4) 0.4758(3) 0.0371(12) Uani 1 1 d U . .
N2 N 0.1288(5) -0.1003(3) -0.0416(3) 0.0323(11) Uani 1 1 d U . .
N3 N 0.3708(5) -0.0523(4) -0.1086(3) 0.0349(12) Uani 1 1 d U . .
N4 N 1.3220(7) 0.4701(5) -0.2388(4) 0.0694(18) Uani 1 1 d U . .
C1 C -0.5459(8) -0.2278(6) 0.6429(4) 0.068(2) Uani 1 1 d DU . .
H1A H -0.6438 -0.2665 0.6134 0.103 Uiso 1 1 calc R . .
H1B H -0.5522 -0.1779 0.6925 0.103 Uiso 1 1 calc R . .
H1C H -0.4966 -0.2764 0.6536 0.103 Uiso 1 1 calc R . .
C2 C -0.5343(8) -0.0943(5) 0.5771(4) 0.064(2) Uani 1 1 d DU . .
H2A H -0.4794 -0.0593 0.5446 0.096 Uiso 1 1 calc R . .
H2B H -0.5379 -0.0425 0.6263 0.096 Uiso 1 1 calc R . .
H2C H -0.6331 -0.1323 0.5487 0.096 Uiso 1 1 calc R . .
C3 C -0.4610(6) -0.1697(4) 0.5949(3) 0.0409(16) Uani 1 1 d DU . .
H3 H -0.3619 -0.1296 0.6258 0.049 Uiso 1 1 calc R . .
C4 C -0.4461(7) -0.2473(5) 0.5204(3) 0.0463(17) Uani 1 1 d DU . .
H4A H -0.4159 -0.3032 0.5339 0.056 Uiso 1 1 calc R . .
H4B H -0.5424 -0.2795 0.4862 0.056 Uiso 1 1 calc R . .
C5 C -0.3962(7) -0.1841(5) 0.4092(3) 0.0369(15) Uani 1 1 d U . .
C6 C -0.2911(6) -0.1520(4) 0.3604(3) 0.0330(14) Uani 1 1 d U . .
C7 C -0.1402(6) -0.1275(4) 0.3865(3) 0.0313(14) Uani 1 1 d U . .
C8 C -0.0901(6) -0.1434(4) 0.4558(3) 0.0316(14) Uani 1 1 d U . .
C9 C -0.1953(7) -0.1877(5) 0.5018(3) 0.0385(15) Uani 1 1 d U . .
C10 C -0.3396(6) -0.1434(5) 0.2893(3) 0.0384(15) Uani 1 1 d U . .
H10 H -0.4407 -0.1614 0.2706 0.046 Uiso 1 1 calc R . .
C11 C -0.2391(6) -0.1079(5) 0.2448(3) 0.0380(15) Uani 1 1 d U . .
H11 H -0.2742 -0.1043 0.1954 0.046 Uiso 1 1 calc R . .
C12 C -0.0934(6) -0.0786(4) 0.2695(3) 0.0298(13) Uani 1 1 d U . .
C13 C -0.0383(6) -0.0889(4) 0.3418(3) 0.0324(14) Uani 1 1 d U . .
C14 C 0.1109(6) -0.0688(5) 0.3700(3) 0.0367(15) Uani 1 1 d U . .
H14 H 0.1807 -0.0444 0.3408 0.044 Uiso 1 1 calc R . .
C15 C 0.1568(6) -0.0837(5) 0.4378(3) 0.0391(15) Uani 1 1 d U . .
H15 H 0.2577 -0.0686 0.4555 0.047 Uiso 1 1 calc R . .
C16 C 0.0568(6) -0.1211(5) 0.4816(3) 0.0392(15) Uani 1 1 d U . .
H16 H 0.0898 -0.1312 0.5289 0.047 Uiso 1 1 calc R . .
C17 C 0.0041(6) -0.0400(5) 0.2185(3) 0.0319(14) Uani 1 1 d U . .
C18 C -0.0165(6) -0.0940(5) 0.1385(3) 0.0316(14) Uani 1 1 d U . .
H18 H -0.0927 -0.1573 0.1166 0.038 Uiso 1 1 calc R . .
C19 C 0.0727(6) -0.0574(4) 0.0892(3) 0.0304(13) Uani 1 1 d U . .
C20 C 0.1819(6) 0.0377(5) 0.1193(3) 0.0324(14) Uani 1 1 d U . .
C21 C 0.2020(6) 0.0940(5) 0.2015(3) 0.0345(14) Uani 1 1 d U . .
H21 H 0.2751 0.1588 0.2235 0.041 Uiso 1 1 calc R . .
C22 C 0.1160(6) 0.0544(5) 0.2486(3) 0.0344(14) Uani 1 1 d U . .
H22 H 0.1327 0.0921 0.3031 0.041 Uiso 1 1 calc R . .
C23 C 0.0455(6) -0.1165(4) 0.0072(3) 0.0312(13) Uani 1 1 d U . .
H23 H -0.0417 -0.1722 -0.0124 0.037 Uiso 1 1 calc R . .
C24 C 0.0766(6) -0.1598(4) -0.1264(3) 0.0327(14) Uani 1 1 d U . .
H24A H 0.0688 -0.1103 -0.1546 0.039 Uiso 1 1 calc R . .
H24B H -0.0218 -0.2073 -0.1329 0.039 Uiso 1 1 calc R . .
C25 C 0.1737(6) -0.2235(4) -0.1644(3) 0.0358(14) Uani 1 1 d U . .
C26 C 0.3333(6) -0.1653(5) -0.1296(4) 0.0400(15) Uani 1 1 d U . .
H26A H 0.3587 -0.1826 -0.0820 0.048 Uiso 1 1 calc R . .
H26B H 0.3936 -0.1911 -0.1680 0.048 Uiso 1 1 calc R . .
C27 C 0.1392(7) -0.3287(5) -0.1497(4) 0.0554(19) Uani 1 1 d U . .
H27A H 0.1450 -0.3168 -0.0933 0.083 Uiso 1 1 calc R . .
H27B H 0.2095 -0.3651 -0.1696 0.083 Uiso 1 1 calc R . .
H27C H 0.0412 -0.3712 -0.1770 0.083 Uiso 1 1 calc R . .
C28 C 0.1427(7) -0.2421(6) -0.2526(3) 0.0544(19) Uani 1 1 d U . .
H28A H 0.0391 -0.2766 -0.2725 0.082 Uiso 1 1 calc R . .
H28B H 0.1991 -0.2863 -0.2797 0.082 Uiso 1 1 calc R . .
H28C H 0.1701 -0.1752 -0.2621 0.082 Uiso 1 1 calc R . .
C29 C 0.4764(6) -0.0070(5) -0.1381(3) 0.0329(14) Uani 1 1 d U . .
H29 H 0.5151 -0.0511 -0.1759 0.039 Uiso 1 1 calc R . .
C30 C 0.5394(6) 0.1024(4) -0.1189(3) 0.0295(13) Uani 1 1 d U . .
C31 C 0.6530(6) 0.1404(5) -0.1580(3) 0.0375(15) Uani 1 1 d U . .
H31 H 0.6828 0.0915 -0.1971 0.045 Uiso 1 1 calc R . .
C32 C 0.7199(6) 0.2438(5) -0.1412(3) 0.0403(15) Uani 1 1 d U . .
C33 C 0.6729(7) 0.3146(5) -0.0818(4) 0.0475(17) Uani 1 1 d U . .
H33 H 0.7160 0.3873 -0.0695 0.057 Uiso 1 1 calc R . .
C34 C 0.5676(7) 0.2808(5) -0.0422(4) 0.0489(17) Uani 1 1 d U . .
H34 H 0.5390 0.3305 -0.0032 0.059 Uiso 1 1 calc R . .
C35 C 0.4998(6) 0.1737(5) -0.0575(3) 0.0385(15) Uani 1 1 d U . .
C36 C 0.8433(6) 0.2853(5) -0.1791(3) 0.0391(15) Uani 1 1 d U . .
C37 C 0.8219(7) 0.2769(5) -0.2578(4) 0.0460(16) Uani 1 1 d U . .
H37 H 0.7285 0.2428 -0.2892 0.055 Uiso 1 1 calc R . .
C38 C 0.9368(8) 0.3182(5) -0.2904(4) 0.0555(19) Uani 1 1 d U . .
H38 H 0.9206 0.3117 -0.3444 0.067 Uiso 1 1 calc R . .
C39 C 1.0719(7) 0.3678(5) -0.2480(4) 0.0481(17) Uani 1 1 d U . .
C40 C 1.0985(7) 0.3764(4) -0.1694(4) 0.0405(16) Uani 1 1 d U . .
C41 C 1.2350(7) 0.4254(5) -0.1252(4) 0.0493(17) Uani 1 1 d U . .
C42 C 1.2637(7) 0.4319(5) -0.0477(4) 0.0541(18) Uani 1 1 d U . .
H42 H 1.3597 0.4636 -0.0192 0.065 Uiso 1 1 calc R . .
C43 C 1.1507(7) 0.3917(5) -0.0103(4) 0.0521(18) Uani 1 1 d U . .
H43 H 1.1696 0.3959 0.0431 0.062 Uiso 1 1 calc R . .
C44 C 1.0145(7) 0.3469(4) -0.0531(3) 0.0389(15) Uani 1 1 d U . .
H44 H 0.9381 0.3215 -0.0278 0.047 Uiso 1 1 calc R . .
C45 C 0.9811(6) 0.3364(4) -0.1326(3) 0.0353(14) Uani 1 1 d U . .
C46 C 1.1906(9) 0.4127(6) -0.2854(4) 0.068(2) Uani 1 1 d U . .
C47 C 1.3549(8) 0.4782(7) -0.1590(5) 0.071(2) Uani 1 1 d U . .
C48 C 1.4296(8) 0.5331(6) -0.2745(4) 0.074(2) Uani 1 1 d DU . .
H48A H 1.3772 0.5607 -0.3087 0.089 Uiso 1 1 calc R . .
H48B H 1.4971 0.5930 -0.2321 0.089 Uiso 1 1 calc R . .
C49 C 1.5149(9) 0.4696(7) -0.3217(5) 0.088(3) Uani 1 1 d DU . .
H49 H 1.4471 0.4044 -0.3604 0.105 Uiso 1 1 calc R . .
C50 C 1.6044(12) 0.5342(9) -0.3653(7) 0.142(4) Uani 1 1 d DU . .
H50A H 1.5416 0.5627 -0.3925 0.214 Uiso 1 1 calc R . .
H50B H 1.6469 0.4900 -0.4037 0.214 Uiso 1 1 calc R . .
H50C H 1.6820 0.5915 -0.3276 0.214 Uiso 1 1 calc R . .
C51 C 1.6147(11) 0.4421(8) -0.2678(6) 0.122(4) Uani 1 1 d DU . .
H51A H 1.6946 0.5043 -0.2382 0.183 Uiso 1 1 calc R . .
H51B H 1.6540 0.3885 -0.2991 0.183 Uiso 1 1 calc R . .
H51C H 1.5603 0.4156 -0.2312 0.183 Uiso 1 1 calc R . .
O1W O 0.2853(6) 0.2920(5) 0.1181(3) 0.0881(18) Uani 1 1 d U . .

loop_
_atom_site_aniso_label
_atom_site_aniso_U_11
_atom_site_aniso_U_22
_atom_site_aniso_U_33
_atom_site_aniso_U_23
_atom_site_aniso_U_13
_atom_site_aniso_U_12
Ni1 0.0319(5) 0.0427(5) 0.0352(5) 0.0151(4) 0.0087(3) 0.0063(4)
O1 0.030(3) 0.083(3) 0.043(2) 0.029(2) 0.005(2) -0.001(2)
O2 0.051(3) 0.060(3) 0.031(2) 0.028(2) 0.011(2) 0.016(2)
O3 0.037(2) 0.039(2) 0.035(2) 0.0125(19) 0.0101(19) 0.0084(19)
O4 0.044(3) 0.038(2) 0.047(2) 0.009(2) 0.018(2) -0.001(2)
O5 0.109(4) 0.087(4) 0.060(3) 0.026(3) 0.036(3) -0.018(3)
O6 0.048(3) 0.091(4) 0.078(3) 0.001(3) 0.010(3) -0.013(3)
N1 0.031(3) 0.042(3) 0.034(3) 0.014(2) 0.007(2) 0.002(2)
N2 0.028(3) 0.030(3) 0.033(3) 0.007(2) 0.005(2) 0.003(2)
N3 0.028(3) 0.040(3) 0.037(3) 0.014(2) 0.006(2) 0.008(2)
N4 0.056(4) 0.072(4) 0.064(4) 0.015(3) 0.026(3) -0.007(3)
C1 0.065(5) 0.082(5) 0.056(4) 0.022(4) 0.025(4) 0.013(4)
C2 0.054(4) 0.087(5) 0.062(4) 0.030(4) 0.019(4) 0.030(4)
C3 0.031(3) 0.060(4) 0.033(3) 0.021(3) 0.010(3) 0.008(3)
C4 0.042(4) 0.054(4) 0.042(3) 0.023(3) 0.019(3) 0.000(3)
C5 0.033(4) 0.046(4) 0.028(3) 0.013(3) 0.004(3) 0.003(3)
C6 0.031(3) 0.036(3) 0.033(3) 0.011(3) 0.007(3) 0.012(3)
C7 0.039(3) 0.035(3) 0.024(3) 0.012(3) 0.008(3) 0.014(3)
C8 0.039(3) 0.025(3) 0.031(3) 0.008(2) 0.009(3) 0.008(3)
C9 0.050(4) 0.036(4) 0.031(3) 0.012(3) 0.008(3) 0.013(3)
C10 0.028(3) 0.053(4) 0.030(3) 0.013(3) -0.002(3) 0.006(3)
C11 0.035(3) 0.053(4) 0.026(3) 0.015(3) 0.005(3) 0.010(3)
C12 0.024(3) 0.032(3) 0.030(3) 0.007(2) 0.007(3) 0.006(2)
C13 0.035(3) 0.035(3) 0.028(3) 0.010(3) 0.007(3) 0.010(3)
C14 0.032(3) 0.047(4) 0.036(3) 0.019(3) 0.007(3) 0.013(3)
C15 0.029(3) 0.056(4) 0.036(3) 0.021(3) 0.002(3) 0.011(3)
C16 0.040(4) 0.046(4) 0.035(3) 0.020(3) 0.003(3) 0.010(3)
C17 0.030(3) 0.037(3) 0.032(3) 0.016(3) 0.006(3) 0.010(3)
C18 0.027(3) 0.037(3) 0.035(3) 0.018(3) 0.007(3) 0.008(3)
C19 0.030(3) 0.029(3) 0.031(3) 0.010(3) -0.002(3) 0.007(3)
C20 0.031(3) 0.040(4) 0.031(3) 0.018(3) 0.009(3) 0.011(3)
C21 0.029(3) 0.039(4) 0.031(3) 0.007(3) 0.001(3) 0.010(3)
C22 0.034(3) 0.043(4) 0.026(3) 0.011(3) 0.004(3) 0.011(3)
C23 0.028(3) 0.034(3) 0.035(3) 0.017(3) 0.008(3) 0.007(3)
C24 0.033(3) 0.039(3) 0.024(3) 0.015(3) 0.004(2) 0.002(3)
C25 0.036(3) 0.032(3) 0.038(3) 0.011(3) 0.012(3) 0.004(3)
C26 0.038(3) 0.040(4) 0.046(3) 0.017(3) 0.013(3) 0.013(3)
C27 0.052(4) 0.049(4) 0.071(4) 0.021(3) 0.027(4) 0.017(3)
C28 0.045(4) 0.066(4) 0.041(3) 0.009(3) 0.017(3) 0.006(3)
C29 0.029(3) 0.042(4) 0.031(3) 0.015(3) 0.009(3) 0.011(3)
C30 0.025(3) 0.040(4) 0.028(3) 0.015(3) 0.003(2) 0.013(3)
C31 0.036(3) 0.048(4) 0.035(3) 0.019(3) 0.009(3) 0.017(3)
C32 0.036(3) 0.049(4) 0.040(3) 0.017(3) 0.009(3) 0.015(3)
C33 0.039(4) 0.045(4) 0.058(4) 0.022(3) 0.015(3) 0.004(3)
C34 0.047(4) 0.042(4) 0.058(4) 0.014(3) 0.021(3) 0.013(3)
C35 0.034(3) 0.044(4) 0.036(3) 0.015(3) 0.008(3) 0.005(3)
C36 0.036(3) 0.035(3) 0.046(4) 0.018(3) 0.013(3) 0.004(3)
C37 0.042(4) 0.057(4) 0.040(3) 0.024(3) 0.007(3) 0.008(3)
C38 0.063(5) 0.062(4) 0.043(4) 0.024(3) 0.013(3) 0.011(4)
C39 0.043(4) 0.044(4) 0.047(4) 0.009(3) 0.008(3) 0.002(3)
C40 0.039(4) 0.027(3) 0.047(4) 0.005(3) 0.014(3) 0.003(3)
C41 0.047(4) 0.045(4) 0.047(4) 0.004(3) 0.015(3) 0.008(3)
C42 0.042(4) 0.051(4) 0.067(4) 0.021(3) 0.006(3) 0.009(3)
C43 0.056(4) 0.050(4) 0.049(4) 0.018(3) -0.002(3) 0.014(3)
C44 0.039(4) 0.034(3) 0.043(3) 0.018(3) 0.005(3) 0.004(3)
C45 0.032(3) 0.027(3) 0.046(4) 0.014(3) 0.004(3) 0.008(3)
C46 0.071(5) 0.056(4) 0.053(4) 0.012(4) 0.020(4) -0.020(4)
C47 0.048(4) 0.084(5) 0.060(4) 0.011(4) 0.017(4) -0.002(4)
C48 0.088(5) 0.061(5) 0.077(5) 0.027(4) 0.031(4) 0.017(4)
C49 0.076(5) 0.087(6) 0.112(6) 0.035(5) 0.035(5) 0.034(5)
C50 0.142(8) 0.132(8) 0.178(8) 0.064(6) 0.111(7) 0.040(6)
C51 0.120(7) 0.107(7) 0.135(7) 0.019(6) 0.025(6) 0.049(6)
O1W 0.071(4) 0.089(4) 0.107(4) 0.034(3) 0.036(3) 0.020(3)

loop_
_atom_type_symbol
_atom_type_description
_atom_type_scat_dispersion_real
_atom_type_scat_dispersion_imag
_atom_type_scat_source
C C 0.0033 0.0016 'International Tables Vol C Tables 4.2.6.8 and 6.1.1.4'
H H 0.0000 0.0000 'International Tables Vol C Tables 4.2.6.8 and 6.1.1.4'
N N 0.0061 0.0033 'International Tables Vol C Tables 4.2.6.8 and 6.1.1.4'
Ni Ni 0.3393 1.1124 'International Tables Vol C Tables 4.2.6.8 and 6.1.1.4'
O O 0.0106 0.0060 'International Tables Vol C Tables 4.2.6.8 and 6.1.1.4'

loop_
_geom_angle_atom_site_label_1
_geom_angle_atom_site_label_2
_geom_angle_atom_site_label_3
_geom_angle
_geom_angle_site_symmetry_1
_geom_angle_site_symmetry_3
_geom_angle_publ_flag
O4 Ni1 O3 83.60(17) . . ?
O4 Ni1 N3 94.37(19) . . ?
O3 Ni1 N3 163.24(19) . . ?
O4 Ni1 N2 162.0(2) . . ?
O3 Ni1 N2 92.89(18) . . ?
N3 Ni1 N2 93.91(19) . . ?
C20 O3 Ni1 127.4(4) . . ?
C35 O4 Ni1 128.7(4) . . ?
C9 N1 C5 124.9(5) . . ?
C9 N1 C4 117.0(5) . . ?
C5 N1 C4 118.1(5) . . ?
C23 N2 C24 118.7(5) . . ?
C23 N2 Ni1 126.8(4) . . ?
C24 N2 Ni1 112.4(3) . . ?
C29 N3 C26 117.4(5) . . ?
C29 N3 Ni1 125.3(4) . . ?
C26 N3 Ni1 115.7(4) . . ?
C46 N4 C47 123.3(6) . . ?
C46 N4 C48 116.6(6) . . ?
C47 N4 C48 120.0(6) . . ?
C3 C1 H1A 109.5 . . ?
C3 C1 H1B 109.5 . . ?
H1A C1 H1B 109.5 . . ?
C3 C1 H1C 109.5 . . ?
H1A C1 H1C 109.5 . . ?
H1B C1 H1C 109.5 . . ?
C3 C2 H2A 109.5 . . ?
C3 C2 H2B 109.5 . . ?
H2A C2 H2B 109.5 . . ?
C3 C2 H2C 109.5 . . ?
H2A C2 H2C 109.5 . . ?
H2B C2 H2C 109.5 . . ?
C4 C3 C2 111.0(5) . . ?
C4 C3 C1 109.0(4) . . ?
C2 C3 C1 110.8(5) . . ?
C4 C3 H3 108.7 . . ?
C2 C3 H3 108.7 . . ?
C1 C3 H3 108.7 . . ?
N1 C4 C3 114.6(5) . . ?
N1 C4 H4A 108.6 . . ?
C3 C4 H4A 108.6 . . ?
N1 C4 H4B 108.6 . . ?
C3 C4 H4B 108.6 . . ?
H4A C4 H4B 107.6 . . ?
O1 C5 N1 120.8(5) . . ?
O1 C5 C6 122.2(5) . . ?
N1 C5 C6 117.0(5) . . ?
C10 C6 C7 119.5(5) . . ?
C10 C6 C5 120.0(5) . . ?
C7 C6 C5 120.6(5) . . ?
C8 C7 C6 119.9(5) . . ?
C8 C7 C13 119.7(5) . . ?
C6 C7 C13 120.4(5) . . ?
C16 C8 C7 120.7(5) . . ?
C16 C8 C9 118.8(5) . . ?
C7 C8 C9 120.5(5) . . ?
O2 C9 N1 120.7(5) . . ?
O2 C9 C8 122.7(6) . . ?
N1 C9 C8 116.5(5) . . ?
C6 C10 C11 119.8(5) . . ?
C6 C10 H10 120.1 . . ?
C11 C10 H10 120.1 . . ?
C12 C11 C10 122.6(5) . . ?
C12 C11 H11 118.7 . . ?
C10 C11 H11 118.7 . . ?
C11 C12 C13 119.5(5) . . ?
C11 C12 C17 118.4(5) . . ?
C13 C12 C17 122.1(5) . . ?
C14 C13 C7 117.5(5) . . ?
C14 C13 C12 124.3(5) . . ?
C7 C13 C12 118.1(5) . . ?
C15 C14 C13 121.7(5) . . ?
C15 C14 H14 119.2 . . ?
C13 C14 H14 119.2 . . ?
C14 C15 C16 120.7(6) . . ?
C14 C15 H15 119.7 . . ?
C16 C15 H15 119.7 . . ?
C8 C16 C15 119.7(5) . . ?
C8 C16 H16 120.1 . . ?
C15 C16 H16 120.1 . . ?
C18 C17 C22 117.6(5) . . ?
C18 C17 C12 121.0(5) . . ?
C22 C17 C12 121.3(5) . . ?
C17 C18 C19 121.7(5) . . ?
C17 C18 H18 119.1 . . ?
C19 C18 H18 119.1 . . ?
C20 C19 C18 120.2(5) . . ?
C20 C19 C23 120.7(5) . . ?
C18 C19 C23 119.0(5) . . ?
O3 C20 C19 123.6(5) . . ?
O3 C20 C21 118.3(5) . . ?
C19 C20 C21 118.0(5) . . ?
C22 C21 C20 120.3(6) . . ?
C22 C21 H21 119.8 . . ?
C20 C21 H21 119.8 . . ?
C21 C22 C17 122.1(5) . . ?
C21 C22 H22 119.0 . . ?
C17 C22 H22 119.0 . . ?
N2 C23 C19 125.3(5) . . ?
N2 C23 H23 117.3 . . ?
C19 C23 H23 117.3 . . ?
N2 C24 C25 114.2(4) . . ?
N2 C24 H24A 108.7 . . ?
C25 C24 H24A 108.7 . . ?
N2 C24 H24B 108.7 . . ?
C25 C24 H24B 108.7 . . ?
H24A C24 H24B 107.6 . . ?
C24 C25 C28 106.9(5) . . ?
C24 C25 C26 110.3(4) . . ?
C28 C25 C26 111.6(5) . . ?
C24 C25 C27 110.8(4) . . ?
C28 C25 C27 109.6(5) . . ?
C26 C25 C27 107.7(5) . . ?
N3 C26 C25 115.1(5) . . ?
N3 C26 H26A 108.5 . . ?
C25 C26 H26A 108.5 . . ?
N3 C26 H26B 108.5 . . ?
C25 C26 H26B 108.5 . . ?
H26A C26 H26B 107.5 . . ?
C25 C27 H27A 109.5 . . ?
C25 C27 H27B 109.5 . . ?
H27A C27 H27B 109.5 . . ?
C25 C27 H27C 109.5 . . ?
H27A C27 H27C 109.5 . . ?
H27B C27 H27C 109.5 . . ?
C25 C28 H28A 109.5 . . ?
C25 C28 H28B 109.5 . . ?
H28A C28 H28B 109.5 . . ?
C25 C28 H28C 109.5 . . ?
H28A C28 H28C 109.5 . . ?
H28B C28 H28C 109.5 . . ?
N3 C29 C30 126.2(5) . . ?
N3 C29 H29 116.9 . . ?
C30 C29 H29 116.9 . . ?
C35 C30 C29 120.9(5) . . ?
C35 C30 C31 119.4(5) . . ?
C29 C30 C31 119.6(5) . . ?
C32 C31 C30 122.5(5) . . ?
C32 C31 H31 118.8 . . ?
C30 C31 H31 118.8 . . ?
C31 C32 C33 117.2(5) . . ?
C31 C32 C36 123.4(5) . . ?
C33 C32 C36 119.4(6) . . ?
C34 C33 C32 121.7(6) . . ?
C34 C33 H33 119.2 . . ?
C32 C33 H33 119.2 . . ?
C33 C34 C35 121.9(6) . . ?
C33 C34 H34 119.1 . . ?
C35 C34 H34 119.1 . . ?
O4 C35 C30 123.9(5) . . ?
O4 C35 C34 118.8(5) . . ?
C30 C35 C34 117.3(5) . . ?
C37 C36 C45 120.1(5) . . ?
C37 C36 C32 121.3(6) . . ?
C45 C36 C32 118.6(5) . . ?
C38 C37 C36 119.8(6) . . ?
C38 C37 H37 120.1 . . ?
C36 C37 H37 120.1 . . ?
C39 C38 C37 122.3(6) . . ?
C39 C38 H38 118.8 . . ?
C37 C38 H38 118.8 . . ?
C38 C39 C40 119.7(6) . . ?
C38 C39 C46 120.2(6) . . ?
C40 C39 C46 120.1(6) . . ?
C41 C40 C39 121.0(6) . . ?
C41 C40 C45 119.1(6) . . ?
C39 C40 C45 119.8(6) . . ?
C42 C41 C40 121.6(6) . . ?
C42 C41 C47 117.9(6) . . ?
C40 C41 C47 120.4(6) . . ?
C41 C42 C43 120.4(6) . . ?
C41 C42 H42 119.8 . . ?
C43 C42 H42 119.8 . . ?
C44 C43 C42 118.1(6) . . ?
C44 C43 H43 120.9 . . ?
C42 C43 H43 120.9 . . ?
C43 C44 C45 123.3(6) . . ?
C43 C44 H44 118.3 . . ?
C45 C44 H44 118.3 . . ?
C44 C45 C36 124.4(5) . . ?
C44 C45 C40 117.4(5) . . ?
C36 C45 C40 118.1(5) . . ?
O5 C46 N4 117.8(7) . . ?
O5 C46 C39 124.0(7) . . ?
N4 C46 C39 118.1(6) . . ?
O6 C47 N4 118.6(7) . . ?
O6 C47 C41 124.7(7) . . ?
N4 C47 C41 116.6(7) . . ?
C49 C48 N4 111.9(6) . . ?
C49 C48 H48A 109.2 . . ?
N4 C48 H48A 109.2 . . ?
C49 C48 H48B 109.2 . . ?
N4 C48 H48B 109.2 . . ?
H48A C48 H48B 107.9 . . ?
C48 C49 C51 109.8(6) . . ?
C48 C49 C50 108.3(6) . . ?
C51 C49 C50 109.8(7) . . ?
C48 C49 H49 109.6 . . ?
C51 C49 H49 109.6 . . ?
C50 C49 H49 109.6 . . ?
C49 C50 H50A 109.5 . . ?
C49 C50 H50B 109.5 . . ?
H50A C50 H50B 109.5 . . ?
C49 C50 H50C 109.5 . . ?
H50A C50 H50C 109.5 . . ?
H50B C50 H50C 109.5 . . ?
C49 C51 H51A 109.5 . . ?
C49 C51 H51B 109.5 . . ?
H51A C51 H51B 109.5 . . ?
C49 C51 H51C 109.5 . . ?
H51A C51 H51C 109.5 . . ?
H51B C51 H51C 109.5 . . ?

loop_
_geom_bond_atom_site_label_1
_geom_bond_atom_site_label_2
_geom_bond_distance
_geom_bond_site_symmetry_2
_geom_bond_publ_flag
Ni1 O4 1.836(4) . ?
Ni1 O3 1.849(4) . ?
Ni1 N3 1.880(4) . ?
Ni1 N2 1.885(4) . ?
O1 C5 1.208(7) . ?
O2 C9 1.207(7) . ?
O3 C20 1.318(6) . ?
O4 C35 1.311(6) . ?
O5 C46 1.222(8) . ?
O6 C47 1.223(8) . ?
N1 C9 1.393(8) . ?
N1 C5 1.403(7) . ?
N1 C4 1.474(7) . ?
N2 C23 1.274(6) . ?
N2 C24 1.487(6) . ?
N3 C29 1.303(7) . ?
N3 C26 1.459(7) . ?
N4 C46 1.370(9) . ?
N4 C47 1.417(10) . ?
N4 C48 1.507(9) . ?
C1 C3 1.516(6) . ?
C1 H1A 0.9800 . ?
C1 H1B 0.9800 . ?
C1 H1C 0.9800 . ?
C2 C3 1.507(7) . ?
C2 H2A 0.9800 . ?
C2 H2B 0.9800 . ?
C2 H2C 0.9800 . ?
C3 C4 1.506(7) . ?
C3 H3 1.0000 . ?
C4 H4A 0.9900 . ?
C4 H4B 0.9900 . ?
C5 C6 1.473(8) . ?
C6 C10 1.383(8) . ?
C6 C7 1.416(8) . ?
C7 C8 1.408(8) . ?
C7 C13 1.429(8) . ?
C8 C16 1.383(8) . ?
C8 C9 1.498(8) . ?
C10 C11 1.403(8) . ?
C10 H10 0.9500 . ?
C11 C12 1.358(8) . ?
C11 H11 0.9500 . ?
C12 C13 1.434(8) . ?
C12 C17 1.490(7) . ?
C13 C14 1.417(8) . ?
C14 C15 1.362(8) . ?
C14 H14 0.9500 . ?
C15 C16 1.400(8) . ?
C15 H15 0.9500 . ?
C16 H16 0.9500 . ?
C17 C18 1.393(8) . ?
C17 C22 1.405(8) . ?
C18 C19 1.408(7) . ?
C18 H18 0.9500 . ?
C19 C20 1.399(8) . ?
C19 C23 1.435(7) . ?
C20 C21 1.432(8) . ?
C21 C22 1.377(8) . ?
C21 H21 0.9500 . ?
C22 H22 0.9500 . ?
C23 H23 0.9500 . ?
C24 C25 1.525(7) . ?
C24 H24A 0.9900 . ?
C24 H24B 0.9900 . ?
C25 C28 1.529(8) . ?
C25 C26 1.531(8) . ?
C25 C27 1.539(9) . ?
C26 H26A 0.9900 . ?
C26 H26B 0.9900 . ?
C27 H27A 0.9800 . ?
C27 H27B 0.9800 . ?
C27 H27C 0.9800 . ?
C28 H28A 0.9800 . ?
C28 H28B 0.9800 . ?
C28 H28C 0.9800 . ?
C29 C30 1.426(8) . ?
C29 H29 0.9500 . ?
C30 C35 1.411(8) . ?
C30 C31 1.431(8) . ?
C31 C32 1.362(8) . ?
C31 H31 0.9500 . ?
C32 C33 1.425(8) . ?
C32 C36 1.503(8) . ?
C33 C34 1.362(8) . ?
C33 H33 0.9500 . ?
C34 C35 1.413(9) . ?
C34 H34 0.9500 . ?
C36 C37 1.388(8) . ?
C36 C45 1.405(8) . ?
C37 C38 1.380(9) . ?
C37 H37 0.9500 . ?
C38 C39 1.355(9) . ?
C38 H38 0.9500 . ?
C39 C40 1.388(9) . ?
C39 C46 1.480(9) . ?
C40 C41 1.377(9) . ?
C40 C45 1.441(8) . ?
C41 C42 1.377(9) . ?
C41 C47 1.492(10) . ?
C42 C43 1.418(9) . ?
C42 H42 0.9500 . ?
C43 C44 1.362(9) . ?
C43 H43 0.9500 . ?
C44 C45 1.403(8) . ?
C44 H44 0.9500 . ?
C48 C49 1.498(8) . ?
C48 H48A 0.9900 . ?
C48 H48B 0.9900 . ?
C49 C51 1.512(8) . ?
C49 C50 1.530(8) . ?
C49 H49 1.0000 . ?
C50 H50A 0.9800 . ?
C50 H50B 0.9800 . ?
C50 H50C 0.9800 . ?
C51 H51A 0.9800 . ?
C51 H51B 0.9800 . ?
C51 H51C 0.9800 . ?

loop_
_geom_torsion_atom_site_label_1
_geom_torsion_atom_site_label_2
_geom_torsion_atom_site_label_3
_geom_torsion_atom_site_label_4
_geom_torsion
_geom_torsion_site_symmetry_1
_geom_torsion_site_symmetry_2
_geom_torsion_site_symmetry_3
_geom_torsion_site_symmetry_4
_geom_torsion_publ_flag
O4 Ni1 O3 C20 179.9(5) . . . . ?
N3 Ni1 O3 C20 -96.2(8) . . . . ?
N2 Ni1 O3 C20 17.7(5) . . . . ?
O3 Ni1 O4 C35 167.2(5) . . . . ?
N3 Ni1 O4 C35 3.9(5) . . . . ?
N2 Ni1 O4 C35 -113.2(7) . . . . ?
O4 Ni1 N2 C23 -81.4(8) . . . . ?
O3 Ni1 N2 C23 -3.2(5) . . . . ?
N3 Ni1 N2 C23 161.4(5) . . . . ?
O4 Ni1 N2 C24 81.7(7) . . . . ?
O3 Ni1 N2 C24 159.9(4) . . . . ?
N3 Ni1 N2 C24 -35.5(4) . . . . ?
O4 Ni1 N3 C29 3.1(5) . . . . ?
O3 Ni1 N3 C29 -79.2(9) . . . . ?
N2 Ni1 N3 C29 167.1(5) . . . . ?
O4 Ni1 N3 C26 168.1(4) . . . . ?
O3 Ni1 N3 C26 85.8(8) . . . . ?
N2 Ni1 N3 C26 -27.9(4) . . . . ?
C9 N1 C4 C3 80.1(6) . . . . ?
C5 N1 C4 C3 -102.2(6) . . . . ?
C2 C3 C4 N1 69.4(7) . . . . ?
C1 C3 C4 N1 -168.3(5) . . . . ?
C9 N1 C5 O1 -176.6(6) . . . . ?
C4 N1 C5 O1 5.9(8) . . . . ?
C9 N1 C5 C6 4.5(8) . . . . ?
C4 N1 C5 C6 -173.0(5) . . . . ?
O1 C5 C6 C10 -6.2(9) . . . . ?
N1 C5 C6 C10 172.6(5) . . . . ?
O1 C5 C6 C7 172.3(6) . . . . ?
N1 C5 C6 C7 -8.8(8) . . . . ?
C10 C6 C7 C8 -175.2(5) . . . . ?
C5 C6 C7 C8 6.2(8) . . . . ?
C10 C6 C7 C13 3.3(8) . . . . ?
C5 C6 C7 C13 -175.3(5) . . . . ?
C6 C7 C8 C16 179.2(5) . . . . ?
C13 C7 C8 C16 0.7(8) . . . . ?
C6 C7 C8 C9 0.9(8) . . . . ?
C13 C7 C8 C9 -177.7(5) . . . . ?
C5 N1 C9 O2 -179.4(5) . . . . ?
C4 N1 C9 O2 -1.8(8) . . . . ?
C5 N1 C9 C8 2.2(8) . . . . ?
C4 N1 C9 C8 179.7(4) . . . . ?
C16 C8 C9 O2 -1.8(8) . . . . ?
C7 C8 C9 O2 176.5(5) . . . . ?
C16 C8 C9 N1 176.6(5) . . . . ?
C7 C8 C9 N1 -5.1(7) . . . . ?
C7 C6 C10 C11 -1.7(9) . . . . ?
C5 C6 C10 C11 176.9(6) . . . . ?
C6 C10 C11 C12 -1.7(9) . . . . ?
C10 C11 C12 C13 3.4(9) . . . . ?
C10 C11 C12 C17 -178.7(5) . . . . ?
C8 C7 C13 C14 0.4(8) . . . . ?
C6 C7 C13 C14 -178.2(5) . . . . ?
C8 C7 C13 C12 176.9(5) . . . . ?
C6 C7 C13 C12 -1.6(8) . . . . ?
C11 C12 C13 C14 174.6(6) . . . . ?
C17 C12 C13 C14 -3.2(9) . . . . ?
C11 C12 C13 C7 -1.7(8) . . . . ?
C17 C12 C13 C7 -179.4(5) . . . . ?
C7 C13 C14 C15 -1.2(9) . . . . ?
C12 C13 C14 C15 -177.5(5) . . . . ?
C13 C14 C15 C16 1.0(9) . . . . ?
C7 C8 C16 C15 -0.9(9) . . . . ?
C9 C8 C16 C15 177.4(5) . . . . ?
C14 C15 C16 C8 0.1(9) . . . . ?
C11 C12 C17 C18 -47.7(8) . . . . ?
C13 C12 C17 C18 130.1(6) . . . . ?
C11 C12 C17 C22 129.4(6) . . . . ?
C13 C12 C17 C22 -52.8(8) . . . . ?
C22 C17 C18 C19 1.3(8) . . . . ?
C12 C17 C18 C19 178.5(5) . . . . ?
C17 C18 C19 C20 -2.7(8) . . . . ?
C17 C18 C19 C23 -179.8(5) . . . . ?
Ni1 O3 C20 C19 -19.2(8) . . . . ?
Ni1 O3 C20 C21 164.1(4) . . . . ?
C18 C19 C20 O3 -174.9(5) . . . . ?
C23 C19 C20 O3 2.2(8) . . . . ?
C18 C19 C20 C21 1.9(8) . . . . ?
C23 C19 C20 C21 178.9(5) . . . . ?
O3 C20 C21 C22 177.1(5) . . . . ?
C19 C20 C21 C22 0.2(8) . . . . ?
C20 C21 C22 C17 -1.5(8) . . . . ?
C18 C17 C22 C21 0.8(8) . . . . ?
C12 C17 C22 C21 -176.4(5) . . . . ?
C24 N2 C23 C19 -172.4(5) . . . . ?
Ni1 N2 C23 C19 -10.3(8) . . . . ?
C20 C19 C23 N2 13.1(9) . . . . ?
C18 C19 C23 N2 -169.8(5) . . . . ?
C23 N2 C24 C25 -122.4(5) . . . . ?
Ni1 N2 C24 C25 73.0(5) . . . . ?
N2 C24 C25 C28 -157.6(5) . . . . ?
N2 C24 C25 C26 -36.1(6) . . . . ?
N2 C24 C25 C27 83.1(6) . . . . ?
C29 N3 C26 C25 -125.8(5) . . . . ?
Ni1 N3 C26 C25 68.0(6) . . . . ?
C24 C25 C26 N3 -34.8(7) . . . . ?
C28 C25 C26 N3 83.8(6) . . . . ?
C27 C25 C26 N3 -155.8(5) . . . . ?
C26 N3 C29 C30 -173.2(5) . . . . ?
Ni1 N3 C29 C30 -8.4(8) . . . . ?
N3 C29 C30 C35 6.8(9) . . . . ?
N3 C29 C30 C31 -178.5(5) . . . . ?
C35 C30 C31 C32 -3.7(9) . . . . ?
C29 C30 C31 C32 -178.5(5) . . . . ?
C30 C31 C32 C33 0.4(9) . . . . ?
C30 C31 C32 C36 177.5(5) . . . . ?
C31 C32 C33 C34 1.3(10) . . . . ?
C36 C32 C33 C34 -175.9(6) . . . . ?
C32 C33 C34 C35 0.3(10) . . . . ?
Ni1 O4 C35 C30 -6.0(9) . . . . ?
Ni1 O4 C35 C34 175.0(4) . . . . ?
C29 C30 C35 O4 0.8(9) . . . . ?
C31 C30 C35 O4 -173.9(5) . . . . ?
C29 C30 C35 C34 179.8(5) . . . . ?
C31 C30 C35 C34 5.1(8) . . . . ?
C33 C34 C35 O4 175.6(6) . . . . ?
C33 C34 C35 C30 -3.5(10) . . . . ?
C31 C32 C36 C37 69.3(8) . . . . ?
C33 C32 C36 C37 -113.7(7) . . . . ?
C31 C32 C36 C45 -112.9(7) . . . . ?
C33 C32 C36 C45 64.1(8) . . . . ?
C45 C36 C37 C38 0.6(9) . . . . ?
C32 C36 C37 C38 178.3(6) . . . . ?
C36 C37 C38 C39 -0.2(10) . . . . ?
C37 C38 C39 C40 1.3(10) . . . . ?
C37 C38 C39 C46 -178.7(7) . . . . ?
C38 C39 C40 C41 179.3(6) . . . . ?
C46 C39 C40 C41 -0.7(10) . . . . ?
C38 C39 C40 C45 -2.6(9) . . . . ?
C46 C39 C40 C45 177.4(6) . . . . ?
C39 C40 C41 C42 -178.2(6) . . . . ?
C45 C40 C41 C42 3.6(9) . . . . ?
C39 C40 C41 C47 5.2(10) . . . . ?
C45 C40 C41 C47 -173.0(6) . . . . ?
C40 C41 C42 C43 -2.6(10) . . . . ?
C47 C41 C42 C43 174.1(6) . . . . ?
C41 C42 C43 C44 0.0(10) . . . . ?
C42 C43 C44 C45 1.6(9) . . . . ?
C43 C44 C45 C36 176.2(6) . . . . ?
C43 C44 C45 C40 -0.5(9) . . . . ?
C37 C36 C45 C44 -178.5(6) . . . . ?
C32 C36 C45 C44 3.7(9) . . . . ?
C37 C36 C45 C40 -1.8(8) . . . . ?
C32 C36 C45 C40 -179.6(5) . . . . ?
C41 C40 C45 C44 -2.1(8) . . . . ?
C39 C40 C45 C44 179.8(5) . . . . ?
C41 C40 C45 C36 -179.0(6) . . . . ?
C39 C40 C45 C36 2.9(8) . . . . ?
C47 N4 C46 O5 -176.2(8) . . . . ?
C48 N4 C46 O5 8.5(11) . . . . ?
C47 N4 C46 C39 7.9(12) . . . . ?
C48 N4 C46 C39 -167.4(6) . . . . ?
C38 C39 C46 O5 -1.4(12) . . . . ?
C40 C39 C46 O5 178.6(7) . . . . ?
C38 C39 C46 N4 174.2(7) . . . . ?
C40 C39 C46 N4 -5.8(11) . . . . ?
C46 N4 C47 O6 179.0(8) . . . . ?
C48 N4 C47 O6 -5.8(11) . . . . ?
C46 N4 C47 C41 -3.6(11) . . . . ?
C48 N4 C47 C41 171.6(6) . . . . ?
C42 C41 C47 O6 -2.7(12) . . . . ?
C40 C41 C47 O6 174.1(7) . . . . ?
C42 C41 C47 N4 -179.9(7) . . . . ?
C40 C41 C47 N4 -3.2(10) . . . . ?
C46 N4 C48 C49 -84.6(8) . . . . ?
C47 N4 C48 C49 99.9(8) . . . . ?
N4 C48 C49 C51 -68.4(9) . . . . ?
N4 C48 C49 C50 171.7(8) . . . . ?
